data_4519463
loop_
_publ_author_name
'Abdel Rahman Al Ahmad'
'Thierry Maris'
'Christian Pellerin'
'James D. Wuest'

_publ_section_title
;
 Adding a Pinch of Salt: Using Ionic Mixed-Crystal Seeds to Search for New
 Solid Forms
;
_journal_name_full 'Crystal Growth & Design'
_journal_page_first 7472
_journal_page_last 7481
_journal_paper_doi 10.1021/acs.cgd.3c00884
_journal_volume 23
_journal_year 2023
_chemical_formula_moiety 'C12 H14 N2, 0.351(Br), 1.65(Cl), 3(H2 O)'
_chemical_formula_sum 'C12 H20 Br0.35 Cl1.65 N2 O3'
_chemical_formula_weight 326.76
_chemical_name_common
;          
Paraquat Bromide Chloride 0.35:1.65 trihydrate
;
_chemical_name_systematic
;
1,1'-dimethyl-4,4'-bipyridin-1-ium chloride bromide trihydrate
;
_space_group_crystal_system monoclinic
_space_group_IT_number 14
_space_group_name_Hall '-P 2ybc'
_space_group_name_H-M_alt 'P 1 21/c 1'
_atom_sites_solution_hydrogens mixed
_atom_sites_solution_primary dual
_cell_angle_alpha 90
_cell_angle_beta 109.244(2)
_cell_angle_gamma 90
_cell_formula_units_Z 4
_cell_length_a 9.1200(5)
_cell_length_b 16.0291(9)
_cell_length_c 11.3082(6)
_cell_measurement_reflns_used 9207
_cell_measurement_temperature 150
_cell_measurement_theta_max 55.051
_cell_measurement_theta_min 4.330
_cell_volume 1560.72(15)
_computing_cell_refinement
;
SAINT (2020) V8.40B; Integration Software for Single Crystal Data.
Bruker AXS Inc., Madison, WI 53719-1173.
;
_computing_data_collection
;
APEX 3 (2019) Bruker AXS Inc., Madison, WI 53719-1173.
;
_computing_data_reduction
;
SAINT (2020) V8.40B; Integration Software for Single Crystal Data.
Bruker AXS Inc., Madison, WI 53719-1173.
;
_computing_molecular_graphics 'Olex2 1.5 (Dolomanov et al., 2009)'
_computing_publication_material 'Olex2 1.5 (Dolomanov et al., 2009)'
_computing_structure_refinement 'XL  (Sheldrick, 2008)'
_computing_structure_solution 'SHELXT 2018/2 (Sheldrick, 2018)'
_diffrn_ambient_temperature 150
_diffrn_detector 'CMOS Area detector'
_diffrn_detector_area_resol_mean 10.42
_diffrn_detector_type 'Bruker CMOS Photon III '
_diffrn_measured_fraction_theta_full 0.990
_diffrn_measured_fraction_theta_max 0.980
_diffrn_measurement_device 'k-geometry diffractometer'
_diffrn_measurement_device_type 'Bruker Venture Metaljet'
_diffrn_measurement_method '\w and \f scans'
_diffrn_radiation_collimation 'Focusing mirrors'
_diffrn_radiation_monochromator 'Helios MX Mirror Optics'
_diffrn_radiation_probe x-ray
_diffrn_radiation_type 'Ga K\a'
_diffrn_radiation_wavelength 1.34139
_diffrn_reflns_av_R_equivalents 0.0364
_diffrn_reflns_av_unetI/netI 0.0342
_diffrn_reflns_Laue_measured_fraction_full 0.990
_diffrn_reflns_Laue_measured_fraction_max 0.980
_diffrn_reflns_limit_h_max 11
_diffrn_reflns_limit_h_min -10
_diffrn_reflns_limit_k_max 19
_diffrn_reflns_limit_k_min -19
_diffrn_reflns_limit_l_max 13
_diffrn_reflns_limit_l_min -13
_diffrn_reflns_number 12223
_diffrn_reflns_point_group_measured_fraction_full 0.990
_diffrn_reflns_point_group_measured_fraction_max 0.980
_diffrn_reflns_theta_full 53.594
_diffrn_reflns_theta_max 55.026
_diffrn_reflns_theta_min 4.329
_diffrn_source 'Metal Jet'
_diffrn_source_current 2.86
_diffrn_source_power 0.19937059999999998
_diffrn_source_target Ga
_diffrn_source_type 'Gallium Liquid Metal Jet Source'
_diffrn_source_voltage 69.71
_exptl_absorpt_coefficient_mu 2.847
_exptl_absorpt_correction_T_max 0.2536
_exptl_absorpt_correction_T_min 0.1127
_exptl_absorpt_correction_type multi-scan
_exptl_absorpt_process_details
;
SADABS-2016/2 (Bruker,2016/2) was used for absorption correction.
wR2(int) was 0.1167 before and 0.0649 after correction.
The Ratio of minimum to maximum transmission is 0.4444.
The \l/2 correction factor is Not present.
;
_exptl_crystal_colour 'clear light yellow'
_exptl_crystal_colour_lustre clear
_exptl_crystal_colour_modifier light
_exptl_crystal_colour_primary yellow
_exptl_crystal_density_diffrn 1.391
_exptl_crystal_description Plate
_exptl_crystal_F_000 681
_exptl_crystal_size_max 0.13
_exptl_crystal_size_mid 0.1
_exptl_crystal_size_min 0.06
_refine_diff_density_max 0.301
_refine_diff_density_min -0.205
_refine_diff_density_rms 0.053
_refine_ls_extinction_coef .
_refine_ls_extinction_method none
_refine_ls_goodness_of_fit_ref 1.062
_refine_ls_hydrogen_treatment mixed
_refine_ls_matrix_type full
_refine_ls_number_parameters 207
_refine_ls_number_reflns 2921
_refine_ls_number_restraints 0
_refine_ls_restrained_S_all 1.062
_refine_ls_R_factor_all 0.0378
_refine_ls_R_factor_gt 0.0333
_refine_ls_shift/su_max 0.000
_refine_ls_shift/su_mean 0.000
_refine_ls_structure_factor_coef Fsqd
_refine_ls_weighting_details 'w=1/[\s^2^(Fo^2^)+(0.0455P)^2^+0.3881P] where P=(Fo^2^+2Fc^2^)/3'
_refine_ls_weighting_scheme calc
_refine_ls_wR_factor_gt 0.0840
_refine_ls_wR_factor_ref 0.0873
_reflns_Friedel_coverage 0.000
_reflns_Friedel_fraction_full .
_reflns_Friedel_fraction_max .
_reflns_number_gt 2611
_reflns_number_total 2921
_reflns_threshold_expression 'I > 2\s(I)'
_cod_data_source_file S18_Pq-Br_0_35_Cl_1_65_3H2O.cif
_cod_data_source_block jw25281
_cod_database_code 4519463

loop_
_space_group_symop_id
_space_group_symop_operation_xyz
1 'x, y, z'
2 '-x, y+1/2, -z+1/2'
3 '-x, -y, -z'
4 'x, -y-1/2, z-1/2'

loop_
_atom_site_label
_atom_site_type_symbol
_atom_site_fract_x
_atom_site_fract_y
_atom_site_fract_z
_atom_site_U_iso_or_equiv
_atom_site_adp_type
_atom_site_occupancy
_atom_site_site_symmetry_order
_atom_site_calc_flag
_atom_site_refinement_flags_posn
_atom_site_refinement_flags_adp
_atom_site_refinement_flags_occupancy
_atom_site_disorder_assembly
_atom_site_disorder_group
Cl1 Cl 1.000000 0.500000 0.500000 0.0377(2) Uani 0.874(3) 2 d S . P A 1
Cl2 Cl 0.500000 0.000000 0.500000 0.03763(17) Uani 0.595(3) 2 d S . P B 1
Cl3 Cl 0.0343(8) 0.1984(3) 0.4936(6) 0.0375(3) Uani 0.915(2) 1 d . . P C 1
Br1 Br 1.000000 0.500000 0.500000 0.0377(2) Uani 0.126(3) 2 d S . P A 2
Br2 Br 0.500000 0.000000 0.500000 0.03763(17) Uani 0.405(3) 2 d S . P B 2
Br3 Br 0.040(4) 0.1925(17) 0.498(3) 0.0375(3) Uani 0.085(2) 1 d . . P C 2
C1 C 0.6095(2) 0.54328(10) 0.32790(15) 0.0409(4) Uani 1 1 d . . . . .
H1 H 0.709804 0.521493 0.371051 0.049 Uiso 1 1 calc R U . . .
H2A H 0.620(3) 0.3179(15) 0.509(2) 0.084(9) Uiso 1 1 d . . . . .
N1 N 0.59587(16) 0.61805(8) 0.27139(12) 0.0375(3) Uani 1 1 d . . . . .
C2 C 0.4804(2) 0.49816(10) 0.32394(17) 0.0406(4) Uani 1 1 d . . . . .
H2 H 0.491726 0.445500 0.364505 0.049 Uiso 1 1 calc R U . . .
N2 N -0.07213(16) 0.38816(8) 0.22858(12) 0.0364(3) Uani 1 1 d . . . . .
O2 O 0.51965(19) 0.30889(9) 0.47442(14) 0.0519(4) Uani 1 1 d . . . . .
H2B H 0.486(3) 0.272(2) 0.513(2) 0.098(11) Uiso 1 1 d . . . . .
C3 C 0.33258(19) 0.52921(10) 0.26065(14) 0.0349(4) Uani 1 1 d . . . . .
C4 C 0.3235(2) 0.60817(10) 0.20656(15) 0.0382(4) Uani 1 1 d . . . . .
H4 H 0.224743 0.632475 0.165430 0.046 Uiso 1 1 calc R U . . .
C5 C 0.4552(2) 0.65068(10) 0.21233(16) 0.0392(4) Uani 1 1 d . . . . .
H5 H 0.447229 0.704019 0.174100 0.047 Uiso 1 1 calc R U . . .
C6 C 0.7363(2) 0.66199(11) 0.26816(18) 0.0465(5) Uani 1 1 d . . . . .
H6A H 0.826317 0.642276 0.337144 0.070 Uiso 1 1 calc R U . . .
H6B H 0.723379 0.722119 0.276986 0.070 Uiso 1 1 calc R U . . .
H6C H 0.752603 0.650832 0.188204 0.070 Uiso 1 1 calc R U . . .
C7 C 0.0670(2) 0.35954(10) 0.29972(16) 0.0391(4) Uani 1 1 d . . . . .
H7 H 0.073879 0.308051 0.342817 0.047 Uiso 1 1 calc R U . . .
C8 C 0.1994(2) 0.40375(10) 0.31095(15) 0.0380(4) Uani 1 1 d . . . . .
H8 H 0.297417 0.382505 0.361109 0.046 Uiso 1 1 calc R U . . .
C9 C 0.1912(2) 0.47967(10) 0.24926(14) 0.0345(4) Uani 1 1 d . . . . .
C10 C 0.0443(2) 0.50732(10) 0.17551(16) 0.0389(4) Uani 1 1 d . . . . .
H10 H 0.033825 0.558679 0.131576 0.047 Uiso 1 1 calc R U . . .
C11 C -0.0847(2) 0.46063(10) 0.16633(15) 0.0391(4) Uani 1 1 d . . . . .
H11 H -0.184168 0.479668 0.115434 0.047 Uiso 1 1 calc R U . . .
C12 C -0.2130(2) 0.34002(11) 0.21985(18) 0.0457(4) Uani 1 1 d . . . . .
H12A H -0.196680 0.281242 0.203817 0.069 Uiso 1 1 calc R U . . .
H12B H -0.301033 0.361968 0.151165 0.069 Uiso 1 1 calc R U . . .
H12C H -0.235014 0.344829 0.298755 0.069 Uiso 1 1 calc R U . . .
O3 O 0.40274(19) 0.17972(10) 0.58780(16) 0.0616(4) Uani 1 1 d . . . . .
H3A H 0.422(3) 0.1299(17) 0.562(2) 0.080(8) Uiso 1 1 d . . . . .
H3B H 0.302(3) 0.1817(16) 0.559(2) 0.082(8) Uiso 1 1 d . . . . .
O1 O 0.83889(18) 0.33909(11) 0.56914(16) 0.0612(4) Uani 1 1 d . . . . .
H1A H 0.875(3) 0.3859(16) 0.548(2) 0.073(8) Uiso 1 1 d . . . . .
H1B H 0.885(3) 0.3006(17) 0.548(3) 0.090(10) Uiso 1 1 d . . . . .

loop_
_atom_site_aniso_label
_atom_site_aniso_U_11
_atom_site_aniso_U_22
_atom_site_aniso_U_33
_atom_site_aniso_U_23
_atom_site_aniso_U_13
_atom_site_aniso_U_12
Cl1 0.0357(3) 0.0393(3) 0.0351(3) -0.00246(17) 0.0074(2) 0.00376(18)
Cl2 0.0361(2) 0.0399(2) 0.0339(2) 0.00257(13) 0.00748(16) -0.00237(14)
Cl3 0.0412(6) 0.0307(9) 0.0357(5) 0.0004(5) 0.0063(4) -0.0039(6)
Br1 0.0357(3) 0.0393(3) 0.0351(3) -0.00246(17) 0.0074(2) 0.00376(18)
Br2 0.0361(2) 0.0399(2) 0.0339(2) 0.00257(13) 0.00748(16) -0.00237(14)
Br3 0.0412(6) 0.0307(9) 0.0357(5) 0.0004(5) 0.0063(4) -0.0039(6)
C1 0.0364(9) 0.0413(9) 0.0397(9) 0.0002(7) 0.0053(7) 0.0026(7)
N1 0.0369(8) 0.0374(7) 0.0355(7) -0.0053(6) 0.0080(6) -0.0026(6)
C2 0.0406(10) 0.0385(9) 0.0393(9) 0.0057(7) 0.0084(8) 0.0021(7)
N2 0.0378(8) 0.0340(7) 0.0355(7) -0.0028(6) 0.0097(6) 0.0004(6)
O2 0.0501(9) 0.0444(8) 0.0509(8) 0.0031(6) 0.0029(7) 0.0053(6)
C3 0.0387(9) 0.0336(8) 0.0305(8) -0.0014(6) 0.0090(7) 0.0035(7)
C4 0.0365(9) 0.0364(8) 0.0387(9) -0.0001(7) 0.0084(7) 0.0024(7)
C5 0.0439(10) 0.0336(8) 0.0382(9) -0.0002(7) 0.0113(7) 0.0013(7)
C6 0.0386(10) 0.0437(10) 0.0532(11) -0.0043(8) 0.0098(9) -0.0086(7)
C7 0.0431(10) 0.0339(8) 0.0395(9) 0.0024(7) 0.0127(8) 0.0028(7)
C8 0.0377(9) 0.0371(8) 0.0369(8) 0.0023(7) 0.0093(7) 0.0046(7)
C9 0.0378(9) 0.0341(7) 0.0307(8) -0.0015(6) 0.0100(7) 0.0026(7)
C10 0.0392(10) 0.0363(8) 0.0384(9) 0.0045(6) 0.0090(7) 0.0021(7)
C11 0.0383(9) 0.0371(8) 0.0378(8) -0.0001(7) 0.0071(7) 0.0028(7)
C12 0.0420(10) 0.0399(9) 0.0529(10) -0.0016(8) 0.0124(9) -0.0076(7)
O3 0.0459(9) 0.0585(9) 0.0763(10) -0.0049(8) 0.0145(8) 0.0005(7)
O1 0.0543(9) 0.0546(9) 0.0807(11) -0.0024(8) 0.0303(8) -0.0035(7)

loop_
_atom_type_symbol
_atom_type_description
_atom_type_scat_dispersion_real
_atom_type_scat_dispersion_imag
_atom_type_scat_source
C C 0.0137 0.0067 'International Tables Vol C Tables 4.2.6.8 and 6.1.1.4'
H H 0.0000 0.0000 'International Tables Vol C Tables 4.2.6.8 and 6.1.1.4'
Br Br -0.9338 1.0006 'International Tables Vol C Tables 4.2.6.8 and 6.1.1.4'
Cl Cl 0.3281 0.5435 'International Tables Vol C Tables 4.2.6.8 and 6.1.1.4'
N N 0.0241 0.0134 'International Tables Vol C Tables 4.2.6.8 and 6.1.1.4'
O O 0.0389 0.0241 'International Tables Vol C Tables 4.2.6.8 and 6.1.1.4'

loop_
_geom_angle_atom_site_label_1
_geom_angle_atom_site_label_2
_geom_angle_atom_site_label_3
_geom_angle
_geom_angle_site_symmetry_1
_geom_angle_site_symmetry_3
N1 C1 H1 119.6 . .
N1 C1 C2 120.74(15) . .
C2 C1 H1 119.6 . .
C1 N1 C6 119.55(14) . .
C5 N1 C1 120.49(15) . .
C5 N1 C6 119.86(14) . .
C1 C2 H2 119.9 . .
C1 C2 C3 120.27(15) . .
C3 C2 H2 119.9 . .
C7 N2 C11 120.75(14) . .
C7 N2 C12 119.55(14) . .
C11 N2 C12 119.69(14) . .
H2A O2 H2B 113(2) . .
C2 C3 C4 117.17(15) . .
C2 C3 C9 121.31(15) . .
C4 C3 C9 121.51(15) . .
C3 C4 H4 119.7 . .
C5 C4 C3 120.50(15) . .
C5 C4 H4 119.7 . .
N1 C5 C4 120.78(15) . .
N1 C5 H5 119.6 . .
C4 C5 H5 119.6 . .
N1 C6 H6A 109.5 . .
N1 C6 H6B 109.5 . .
N1 C6 H6C 109.5 . .
H6A C6 H6B 109.5 . .
H6A C6 H6C 109.5 . .
H6B C6 H6C 109.5 . .
N2 C7 H7 119.7 . .
N2 C7 C8 120.68(15) . .
C8 C7 H7 119.7 . .
C7 C8 H8 119.8 . .
C7 C8 C9 120.37(15) . .
C9 C8 H8 119.8 . .
C8 C9 C3 121.51(15) . .
C8 C9 C10 117.33(16) . .
C10 C9 C3 121.16(15) . .
C9 C10 H10 119.9 . .
C11 C10 C9 120.21(15) . .
C11 C10 H10 119.9 . .
N2 C11 C10 120.65(15) . .
N2 C11 H11 119.7 . .
C10 C11 H11 119.7 . .
N2 C12 H12A 109.5 . .
N2 C12 H12B 109.5 . .
N2 C12 H12C 109.5 . .
H12A C12 H12B 109.5 . .
H12A C12 H12C 109.5 . .
H12B C12 H12C 109.5 . .
H3A O3 H3B 102(2) . .
H1A O1 H1B 107(3) . .

loop_
_geom_bond_atom_site_label_1
_geom_bond_atom_site_label_2
_geom_bond_distance
_geom_bond_site_symmetry_2
C1 H1 0.9500 .
C1 N1 1.344(2) .
C1 C2 1.370(2) .
N1 C5 1.342(2) .
N1 C6 1.473(2) .
C2 H2 0.9500 .
C2 C3 1.393(2) .
N2 C7 1.340(2) .
N2 C11 1.343(2) .
N2 C12 1.474(2) .
O2 H2A 0.88(3) .
O2 H2B 0.85(3) .
C3 C4 1.396(2) .
C3 C9 1.483(3) .
C4 H4 0.9500 .
C4 C5 1.364(2) .
C5 H5 0.9500 .
C6 H6A 0.9800 .
C6 H6B 0.9800 .
C6 H6C 0.9800 .
C7 H7 0.9500 .
C7 C8 1.370(2) .
C8 H8 0.9500 .
C8 C9 1.392(2) .
C9 C10 1.397(2) .
C10 H10 0.9500 .
C10 C11 1.369(2) .
C11 H11 0.9500 .
C12 H12A 0.9800 .
C12 H12B 0.9800 .
C12 H12C 0.9800 .
O3 H3A 0.89(3) .
O3 H3B 0.87(3) .
O1 H1A 0.88(3) .
O1 H1B 0.83(3) .

loop_
_geom_hbond_atom_site_label_D
_geom_hbond_atom_site_label_H
_geom_hbond_atom_site_label_A
_geom_hbond_distance_DH
_geom_hbond_distance_HA
_geom_hbond_distance_DA
_geom_hbond_angle_DHA
_geom_hbond_site_symmetry_A
_geom_hbond_publ_flag
C1 H1 Cl1 0.95 2.59 3.5189(17) 166.0 . yes
O2 H2A O1 0.88(3) 1.92(3) 2.793(2) 175(3) . yes
C2 H2 O2 0.95 2.49 3.439(2) 178.8 . yes
O2 H2B O3 0.85(3) 1.98(3) 2.823(2) 175(3) . yes
C4 H4 Cl3 0.95 2.67 3.604(7) 167.7 2 yes
C5 H5 O2 0.95 2.46 3.356(2) 156.4 2_655 yes
C7 H7 Cl3 0.95 2.56 3.465(6) 160.0 . yes
C8 H8 O2 0.95 2.33 3.271(2) 170.6 . yes
C10 H10 Cl3 0.95 2.61 3.556(6) 172.4 2 yes
C11 H11 Cl2 0.95 2.76 3.6855(17) 164.3 2 yes
O3 H3A Cl2 0.89(3) 2.38(3) 3.2637(17) 174(2) . yes
O3 H3B Cl3 0.87(3) 2.32(3) 3.187(7) 175(2) . yes
O1 H1A Cl1 0.88(3) 2.32(3) 3.1906(17) 172(2) . yes
O1 H1B Cl3 0.83(3) 2.34(3) 3.162(7) 175(3) 1_655 yes

loop_
_geom_torsion_atom_site_label_1
_geom_torsion_atom_site_label_2
_geom_torsion_atom_site_label_3
_geom_torsion_atom_site_label_4
_geom_torsion
_geom_torsion_site_symmetry_1
_geom_torsion_site_symmetry_2
_geom_torsion_site_symmetry_3
_geom_torsion_site_symmetry_4
C1 N1 C5 C4 -1.1(2) . . . .
C1 C2 C3 C4 -2.1(3) . . . .
C1 C2 C3 C9 176.73(16) . . . .
N1 C1 C2 C3 0.2(3) . . . .
C2 C1 N1 C5 1.5(2) . . . .
C2 C1 N1 C6 -174.95(16) . . . .
C2 C3 C4 C5 2.5(2) . . . .
C2 C3 C9 C8 6.1(3) . . . .
C2 C3 C9 C10 -173.61(14) . . . .
N2 C7 C8 C9 0.6(3) . . . .
C3 C4 C5 N1 -0.9(3) . . . .
C3 C9 C10 C11 -179.98(16) . . . .
C4 C3 C9 C8 -175.11(14) . . . .
C4 C3 C9 C10 5.2(3) . . . .
C6 N1 C5 C4 175.28(16) . . . .
C7 N2 C11 C10 -0.8(2) . . . .
C7 C8 C9 C3 179.46(16) . . . .
C7 C8 C9 C10 -0.8(2) . . . .
C8 C9 C10 C11 0.3(2) . . . .
C9 C3 C4 C5 -176.39(16) . . . .
C9 C10 C11 N2 0.5(3) . . . .
C11 N2 C7 C8 0.3(2) . . . .
C12 N2 C7 C8 -178.97(16) . . . .
C12 N2 C11 C10 178.44(16) . . . .

_cod_database_fobs_code 4519463
